data_7202582
loop_
_publ_author_name
'Cahill, Christopher L.'
'de Lill, Daniel T.'
'Frisch, Mark'

_publ_section_title
;
 Homo- and heterometallic coordination polymers from the f elements
;
_journal_issue 1
_journal_name_full CrystEngComm
_journal_page_first 15
_journal_paper_doi 10.1039/b615696g
_journal_volume 9
_journal_year 2007
_chemical_formula_moiety 'C5 H2 N2 O6 U'
_chemical_formula_sum 'C5 H2 N2 O6 U'
_chemical_formula_weight 424.12
_chemical_name_systematic
;
?
;
_space_group_IT_number 15
_symmetry_cell_setting monoclinic
_symmetry_space_group_name_Hall '-C 2yc'
_symmetry_space_group_name_H-M 'C 1 2/c 1'
_atom_sites_solution_hydrogens geom
_atom_sites_solution_primary direct
_atom_sites_solution_secondary difmap
_audit_creation_method SHELXL-97
_cell_angle_alpha 90.00
_cell_angle_beta 122.77(2)
_cell_angle_gamma 90.00
_cell_formula_units_Z 8
_cell_length_a 20.433(15)
_cell_length_b 6.762(5)
_cell_length_c 13.529(12)
_cell_measurement_reflns_used 5470
_cell_measurement_temperature 298(2)
_cell_measurement_theta_max 26.55
_cell_measurement_theta_min 2.37
_cell_volume 1572(2)
_computing_structure_refinement 'SHELXL-97 (Sheldrick, 1997)'
_diffrn_ambient_temperature 298(2)
_diffrn_measured_fraction_theta_full 0.998
_diffrn_measured_fraction_theta_max 0.998
_diffrn_measurement_device_type 'Bruker APEX CCD'
_diffrn_measurement_method 'omega and psi scans'
_diffrn_radiation_monochromator graphite
_diffrn_radiation_source 'fine-focus sealed tube'
_diffrn_radiation_type MoK\a
_diffrn_radiation_wavelength 0.71073
_diffrn_reflns_av_R_equivalents 0.0562
_diffrn_reflns_av_sigmaI/netI 0.0336
_diffrn_reflns_limit_h_max 25
_diffrn_reflns_limit_h_min -25
_diffrn_reflns_limit_k_max 8
_diffrn_reflns_limit_k_min -8
_diffrn_reflns_limit_l_max 17
_diffrn_reflns_limit_l_min -13
_diffrn_reflns_number 12609
_diffrn_reflns_theta_full 26.55
_diffrn_reflns_theta_max 26.55
_diffrn_reflns_theta_min 2.37
_exptl_absorpt_coefficient_mu 20.661
_exptl_absorpt_correction_T_max 0.662
_exptl_absorpt_correction_T_min 0.386
_exptl_absorpt_correction_type multi-scan
_exptl_absorpt_process_details 'SADABS, Sheldrick (2004)'
_exptl_crystal_colour yellow
_exptl_crystal_density_diffrn 3.576
_exptl_crystal_density_method 'not measured'
_exptl_crystal_description plate
_exptl_crystal_F_000 1480
_exptl_crystal_size_max 0.08
_exptl_crystal_size_mid 0.04
_exptl_crystal_size_min 0.02
_refine_diff_density_max 0.773
_refine_diff_density_min -0.943
_refine_diff_density_rms 0.199
_refine_ls_extinction_method none
_refine_ls_goodness_of_fit_ref 1.032
_refine_ls_hydrogen_treatment constr
_refine_ls_matrix_type full
_refine_ls_number_parameters 127
_refine_ls_number_reflns 1641
_refine_ls_number_restraints 0
_refine_ls_restrained_S_all 1.032
_refine_ls_R_factor_all 0.0333
_refine_ls_R_factor_gt 0.0226
_refine_ls_shift/su_max 0.001
_refine_ls_shift/su_mean 0.000
_refine_ls_structure_factor_coef Fsqd
_refine_ls_weighting_details 'calc w=1/[\s^2^(Fo^2^)+(0.0169P)^2^+2.1610P] where P=(Fo^2^+2Fc^2^)/3'
_refine_ls_weighting_scheme calc
_refine_ls_wR_factor_gt 0.0397
_refine_ls_wR_factor_ref 0.0429
_reflns_number_gt 1379
_reflns_number_total 1641
_reflns_threshold_expression >2sigma(I)
_cod_data_source_file b615696g.txt
_cod_data_source_block MF7_82_c2onc_new
_cod_original_sg_symbol_H-M 'C 2/c'
_cod_database_code 7202582

loop_
_symmetry_equiv_pos_as_xyz
'x, y, z'
'-x, y, -z+1/2'
'x+1/2, y+1/2, z'
'-x+1/2, y+1/2, -z+1/2'
'-x, -y, -z'
'x, -y, z-1/2'
'-x+1/2, -y+1/2, -z'
'x+1/2, -y+1/2, z-1/2'

loop_
_atom_site_label
_atom_site_type_symbol
_atom_site_fract_x
_atom_site_fract_y
_atom_site_fract_z
_atom_site_U_iso_or_equiv
_atom_site_adp_type
_atom_site_occupancy
_atom_site_symmetry_multiplicity
_atom_site_calc_flag
_atom_site_refinement_flags
_atom_site_disorder_assembly
_atom_site_disorder_group
U1 U 0.371217(13) 0.59334(3) 0.510194(19) 0.01545(7) Uani 1 1 d . . .
O1 O 0.2706(2) 0.6116(7) 0.4248(4) 0.0329(11) Uani 1 1 d . . .
O2 O 0.4719(2) 0.5750(7) 0.5955(4) 0.0322(11) Uani 1 1 d . . .
N1 N 0.3851(3) 0.8128(7) 0.3739(4) 0.0266(13) Uani 1 1 d . . .
C1 C 0.3953(5) 1.0043(9) 0.3710(6) 0.0351(18) Uani 1 1 d . . .
H1 H 0.4019 1.0944 0.4276 0.042 Uiso 1 1 calc R . .
N2 N 0.3948(3) 1.0499(7) 0.2749(5) 0.0284(14) Uani 1 1 d . . .
H2 H 0.4005 1.1669 0.2557 0.034 Uiso 1 1 calc R . .
C2 C 0.3840(4) 0.8823(8) 0.2119(5) 0.0178(13) Uani 1 1 d . . .
C5 C 0.3774(4) 0.9002(9) 0.0991(5) 0.0193(13) Uani 1 1 d . . .
O6 O 0.3664(3) 0.7481(6) 0.0401(4) 0.0327(11) Uani 1 1 d . . .
O5 O 0.3823(3) 1.0721(6) 0.0696(4) 0.0280(11) Uani 1 1 d . . .
C3 C 0.3795(3) 0.7335(8) 0.2773(5) 0.0185(13) Uani 1 1 d . . .
C4 C 0.3680(4) 0.5200(8) 0.2632(5) 0.0157(13) Uani 1 1 d . . .
O4 O 0.3667(3) 0.4300(6) 0.1816(4) 0.0224(10) Uani 1 1 d . . .
O3 O 0.3629(2) 0.4377(5) 0.3424(4) 0.0222(10) Uani 1 1 d . . .

loop_
_atom_site_aniso_label
_atom_site_aniso_U_11
_atom_site_aniso_U_22
_atom_site_aniso_U_33
_atom_site_aniso_U_23
_atom_site_aniso_U_13
_atom_site_aniso_U_12
U1 0.03145(14) 0.00917(11) 0.01333(12) 0.00100(11) 0.01709(10) 0.00128(11)
O1 0.038(3) 0.039(3) 0.026(3) -0.001(2) 0.020(2) 0.005(2)
O2 0.033(3) 0.039(3) 0.026(3) 0.002(2) 0.017(2) 0.004(2)
N1 0.064(4) 0.011(3) 0.022(3) -0.002(2) 0.034(3) 0.003(3)
C1 0.084(6) 0.011(3) 0.035(4) 0.001(3) 0.049(4) 0.004(4)
N2 0.071(4) 0.009(3) 0.024(3) 0.000(2) 0.038(3) -0.005(2)
C2 0.043(4) 0.005(3) 0.015(3) -0.003(2) 0.022(3) 0.000(3)
C5 0.040(4) 0.008(3) 0.022(3) 0.005(3) 0.025(3) 0.008(3)
O6 0.077(4) 0.012(2) 0.024(3) -0.0008(19) 0.037(3) 0.003(2)
O5 0.063(3) 0.015(2) 0.025(2) 0.0053(19) 0.036(2) 0.005(2)
C3 0.036(4) 0.014(3) 0.017(3) 0.002(3) 0.022(3) 0.003(3)
C4 0.028(3) 0.012(3) 0.013(3) 0.005(2) 0.015(3) 0.003(2)
O4 0.050(3) 0.010(2) 0.021(2) -0.0027(18) 0.028(2) 0.0005(19)
O3 0.048(3) 0.011(2) 0.021(2) -0.0011(17) 0.027(2) -0.0027(19)

loop_
_atom_type_symbol
_atom_type_description
_atom_type_scat_dispersion_real
_atom_type_scat_dispersion_imag
_atom_type_scat_source
C C 0.0033 0.0016 'International Tables Vol C Tables 4.2.6.8 and 6.1.1.4'
H H 0.0000 0.0000 'International Tables Vol C Tables 4.2.6.8 and 6.1.1.4'
N N 0.0061 0.0033 'International Tables Vol C Tables 4.2.6.8 and 6.1.1.4'
O O 0.0106 0.0060 'International Tables Vol C Tables 4.2.6.8 and 6.1.1.4'
U U -9.6767 9.6646 'International Tables Vol C Tables 4.2.6.8 and 6.1.1.4'

loop_
_geom_angle_atom_site_label_1
_geom_angle_atom_site_label_2
_geom_angle_atom_site_label_3
_geom_angle
_geom_angle_site_symmetry_1
_geom_angle_site_symmetry_3
_geom_angle_publ_flag
O1 U1 O2 179.9(2) . . ?
O1 U1 O6 92.26(19) . 6_566 ?
O2 U1 O6 87.74(19) . 6_566 ?
O1 U1 O5 91.10(19) . 6_576 ?
O2 U1 O5 88.94(19) . 6_576 ?
O6 U1 O5 151.96(14) 6_566 6_576 ?
O1 U1 O4 89.82(19) . 6_566 ?
O2 U1 O4 90.28(18) . 6_566 ?
O6 U1 O4 74.91(13) 6_566 6_566 ?
O5 U1 O4 77.27(13) 6_576 6_566 ?
O1 U1 O3 87.14(18) . . ?
O2 U1 O3 92.77(18) . . ?
O6 U1 O3 75.36(13) 6_566 . ?
O5 U1 O3 132.64(13) 6_576 . ?
O4 U1 O3 149.95(13) 6_566 . ?
O1 U1 N1 91.9(2) . . ?
O2 U1 N1 88.1(2) . . ?
O6 U1 N1 137.82(14) 6_566 . ?
O5 U1 N1 69.81(15) 6_576 . ?
O4 U1 N1 147.07(15) 6_566 . ?
O3 U1 N1 62.96(15) . . ?
C1 N1 C3 107.0(5) . . ?
C1 N1 U1 133.6(4) . . ?
C3 N1 U1 119.4(4) . . ?
N1 C1 N2 109.9(5) . . ?
N1 C1 H1 125.1 . . ?
N2 C1 H1 125.1 . . ?
C1 N2 C2 109.3(5) . . ?
C1 N2 H2 125.3 . . ?
C2 N2 H2 125.3 . . ?
N2 C2 C3 104.5(5) . . ?
N2 C2 C5 118.5(5) . . ?
C3 C2 C5 137.0(5) . . ?
O6 C5 O5 125.4(5) . . ?
O6 C5 C2 118.9(5) . . ?
O5 C5 C2 115.6(5) . . ?
C5 O6 U1 155.5(4) . 6_565 ?
C5 O5 U1 170.3(4) . 6_575 ?
N1 C3 C2 109.2(5) . . ?
N1 C3 C4 116.1(5) . . ?
C2 C3 C4 134.6(5) . . ?
O4 C4 O3 124.4(5) . . ?
O4 C4 C3 121.6(5) . . ?
O3 C4 C3 114.0(5) . . ?
C4 O4 U1 154.5(4) . 6_565 ?
C4 O3 U1 127.5(4) . . ?

loop_
_geom_bond_atom_site_label_1
_geom_bond_atom_site_label_2
_geom_bond_distance
_geom_bond_site_symmetry_2
_geom_bond_publ_flag
U1 O1 1.733(5) . ?
U1 O2 1.735(5) . ?
U1 O6 2.355(4) 6_566 ?
U1 O5 2.370(4) 6_576 ?
U1 O4 2.376(4) 6_566 ?
U1 O3 2.423(4) . ?
U1 N1 2.500(5) . ?
N1 C1 1.316(7) . ?
N1 C3 1.358(7) . ?
C1 N2 1.330(7) . ?
C1 H1 0.9300 . ?
N2 C2 1.362(7) . ?
N2 H2 0.8600 . ?
C2 C3 1.376(8) . ?
C2 C5 1.462(7) . ?
C5 O6 1.246(7) . ?
C5 O5 1.252(7) . ?
O6 U1 2.355(4) 6_565 ?
O5 U1 2.370(4) 6_575 ?
C3 C4 1.459(8) . ?
C4 O4 1.248(7) . ?
C4 O3 1.261(6) . ?
O4 U1 2.376(4) 6_565 ?
